data_4029107
loop_
_publ_author_name
'Vamos, Mitchell'
'Cosford, Nicholas D. P.'

_publ_section_title
;
 2-Aminopyridines via Reaction of Pyridine N-Oxides and Activated
 Isocyanides.
;
_journal_issue 5
_journal_name_full 'The Journal of organic chemistry'
_journal_page_first 2274
_journal_page_last 2280
_journal_paper_doi 10.1021/jo402693s
_journal_volume 79
_journal_year 2014
_chemical_formula_sum 'C12 H9 Cl N2 O'
_chemical_formula_weight 232.66
_chemical_name_systematic
; 
 ? 
;
_space_group_IT_number 14
_symmetry_cell_setting monoclinic
_symmetry_space_group_name_Hall '-P 2ybc'
_symmetry_space_group_name_H-M 'P 1 21/c 1'
_atom_sites_solution_hydrogens geom
_atom_sites_solution_primary direct
_atom_sites_solution_secondary difmap
_audit_creation_method SHELXL-97
_cell_angle_alpha 90.00
_cell_angle_beta 102.349(4)
_cell_angle_gamma 90.00
_cell_formula_units_Z 8
_cell_length_a 20.5273(16)
_cell_length_b 8.8396(7)
_cell_length_c 12.1294(8)
_cell_measurement_reflns_used 6531
_cell_measurement_temperature 100(2)
_cell_measurement_theta_max 25.26
_cell_measurement_theta_min 3.07
_cell_volume 2150.0(3)
_computing_cell_refinement 'Bruker SAINT'
_computing_data_collection 'Bruker APEX2'
_computing_data_reduction 'Bruker SAINT'
_computing_molecular_graphics 'Bruker SHELXTL'
_computing_publication_material 'Bruker SHELXTL'
_computing_structure_refinement 'SHELXL-97 (Sheldrick, 1997)'
_computing_structure_solution 'SHELXS-97 (Sheldrick, 1990)'
_diffrn_ambient_temperature 100(2)
_diffrn_measured_fraction_theta_full 0.999
_diffrn_measured_fraction_theta_max 0.999
_diffrn_measurement_device_type 'Bruker APEX-II CCD'
_diffrn_measurement_method '\f and \w scans'
_diffrn_radiation_monochromator graphite
_diffrn_radiation_source 'fine-focus sealed tube'
_diffrn_radiation_type MoK\a
_diffrn_radiation_wavelength 0.71073
_diffrn_reflns_av_R_equivalents 0.0354
_diffrn_reflns_av_sigmaI/netI 0.0268
_diffrn_reflns_limit_h_max 24
_diffrn_reflns_limit_h_min -24
_diffrn_reflns_limit_k_max 10
_diffrn_reflns_limit_k_min -10
_diffrn_reflns_limit_l_max 14
_diffrn_reflns_limit_l_min -14
_diffrn_reflns_number 19804
_diffrn_reflns_theta_full 25.00
_diffrn_reflns_theta_max 25.41
_diffrn_reflns_theta_min 2.03
_exptl_absorpt_coefficient_mu 0.332
_exptl_absorpt_correction_T_max 0.9675
_exptl_absorpt_correction_T_min 0.9186
_exptl_absorpt_correction_type multi-scan
_exptl_absorpt_process_details SADABS
_exptl_crystal_colour colourless
_exptl_crystal_density_diffrn 1.438
_exptl_crystal_density_method 'not measured'
_exptl_crystal_description plate
_exptl_crystal_F_000 960
_exptl_crystal_size_max 0.26
_exptl_crystal_size_mid 0.22
_exptl_crystal_size_min 0.10
_refine_diff_density_max 0.210
_refine_diff_density_min -0.318
_refine_diff_density_rms 0.045
_refine_ls_extinction_method none
_refine_ls_goodness_of_fit_ref 1.046
_refine_ls_hydrogen_treatment constr
_refine_ls_matrix_type full
_refine_ls_number_parameters 289
_refine_ls_number_reflns 3964
_refine_ls_number_restraints 0
_refine_ls_restrained_S_all 1.046
_refine_ls_R_factor_all 0.0446
_refine_ls_R_factor_gt 0.0321
_refine_ls_shift/su_max 0.002
_refine_ls_shift/su_mean 0.000
_refine_ls_structure_factor_coef Fsqd
_refine_ls_weighting_details 'calc w=1/[\s^2^(Fo^2^)+(0.0400P)^2^+0.6801P] where P=(Fo^2^+2Fc^2^)/3'
_refine_ls_weighting_scheme calc
_refine_ls_wR_factor_gt 0.0777
_refine_ls_wR_factor_ref 0.0847
_reflns_number_gt 3218
_reflns_number_total 3964
_reflns_threshold_expression >2sigma(I)
_cod_data_source_file jo402693s_si_002.cif
_cod_data_source_block burn15
_cod_depositor_comments
;
The following automatic conversions were performed:

'_symmetry_cell_setting' value 'Monoclinic' changed to 'monoclinic'
according to
/usr/data/users/saulius/crontab/automatic-downloads/current/ACS/lib/dictionaries/cif_core.dic
dictionary named 'cif_core.dic' version 2.4.2 from 2011-04-26.

Automatic conversion script
Id: cif_fix_values 2281 2013-09-26 08:29:07Z andrius 
;
_cod_original_sg_symbol_H-M P2(1)/c
_cod_database_code 4029107

loop_
_symmetry_equiv_pos_as_xyz
'x, y, z'
'-x, y+1/2, -z+1/2'
'-x, -y, -z'
'x, -y-1/2, z-1/2'

loop_
_atom_site_label
_atom_site_type_symbol
_atom_site_fract_x
_atom_site_fract_y
_atom_site_fract_z
_atom_site_U_iso_or_equiv
_atom_site_adp_type
_atom_site_occupancy
_atom_site_symmetry_multiplicity
_atom_site_calc_flag
_atom_site_refinement_flags
Cl1 Cl 0.50705(2) 1.27848(5) 0.49991(4) 0.02984(13) Uani 1 1 d .
Cl1' Cl 0.01262(2) -0.51395(5) 0.77263(4) 0.03561(14) Uani 1 1 d .
O1 O 0.30860(6) 1.10007(12) 0.81190(9) 0.0236(3) Uani 1 1 d .
O1' O -0.20457(5) -0.33398(12) 1.05083(9) 0.0202(3) Uani 1 1 d .
N1' N -0.16268(6) -0.12477(14) 0.98040(10) 0.0158(3) Uani 1 1 d .
N1 N 0.34088(6) 0.89128(14) 0.72776(10) 0.0160(3) Uani 1 1 d .
N2' N -0.18392(6) 0.11288(14) 1.04903(11) 0.0182(3) Uani 1 1 d .
N2 N 0.31058(6) 0.65407(15) 0.78563(10) 0.0185(3) Uani 1 1 d .
C1' C -0.20483(8) -0.19782(18) 1.03694(12) 0.0170(3) Uani 1 1 d .
H1'A H -0.2357 -0.1388 1.0667 0.020 Uiso 1 1 calc R
C1 C 0.30516(8) 0.96430(18) 0.79429(13) 0.0198(4) Uani 1 1 d .
H1A H 0.2760 0.9062 0.8288 0.024 Uiso 1 1 calc R
C2' C -0.16421(7) 0.03499(17) 0.96795(12) 0.0156(3) Uani 1 1 d .
C2 C 0.33549(7) 0.73240(17) 0.71013(12) 0.0155(3) Uani 1 1 d .
C3' C -0.14658(8) 0.10121(18) 0.87472(13) 0.0190(3) Uani 1 1 d .
H3'A H -0.1326 0.0412 0.8190 0.023 Uiso 1 1 calc R
C3 C 0.35575(8) 0.66730(18) 0.61875(13) 0.0186(3) Uani 1 1 d .
H3A H 0.3712 0.7279 0.5649 0.022 Uiso 1 1 calc R
C4' C -0.14993(8) 0.25670(18) 0.86531(13) 0.0207(4) Uani 1 1 d .
H4'A H -0.1379 0.3058 0.8029 0.025 Uiso 1 1 calc R
C4 C 0.35272(8) 0.51192(18) 0.60859(13) 0.0210(4) Uani 1 1 d .
H4A H 0.3677 0.4632 0.5487 0.025 Uiso 1 1 calc R
C5' C -0.17092(8) 0.34067(18) 0.94761(13) 0.0197(4) Uani 1 1 d .
H5'A H -0.1738 0.4478 0.9429 0.024 Uiso 1 1 calc R
C5 C 0.32772(8) 0.42753(18) 0.68630(13) 0.0208(4) Uani 1 1 d .
H5A H 0.3256 0.3203 0.6816 0.025 Uiso 1 1 calc R
C6' C -0.18757(8) 0.26392(18) 1.03654(13) 0.0197(3) Uani 1 1 d .
H6'A H -0.2026 0.3213 1.0925 0.024 Uiso 1 1 calc R
C6 C 0.30589(8) 0.50388(18) 0.77099(13) 0.0200(4) Uani 1 1 d .
H6A H 0.2864 0.4466 0.8218 0.024 Uiso 1 1 calc R
C7' C -0.11941(8) -0.21432(17) 0.92771(12) 0.0156(3) Uani 1 1 d .
C7 C 0.38237(8) 0.98044(16) 0.67038(12) 0.0151(3) Uani 1 1 d .
C8' C -0.05254(8) -0.22546(19) 0.97750(13) 0.0216(4) Uani 1 1 d .
H8'A H -0.0349 -0.1712 1.0449 0.026 Uiso 1 1 calc R
C8 C 0.44960(8) 0.99452(18) 0.71585(13) 0.0207(4) Uani 1 1 d .
H8A H 0.4690 0.9427 0.7835 0.025 Uiso 1 1 calc R
C9' C -0.01116(8) -0.3158(2) 0.92923(14) 0.0257(4) Uani 1 1 d .
H9'A H 0.0351 -0.3231 0.9624 0.031 Uiso 1 1 calc R
C9 C 0.48855(8) 1.08413(19) 0.66274(14) 0.0234(4) Uani 1 1 d .
H9A H 0.5350 1.0938 0.6930 0.028 Uiso 1 1 calc R
C10' C -0.03808(8) -0.39498(18) 0.83218(13) 0.0210(4) Uani 1 1 d .
C10 C 0.45921(8) 1.15946(18) 0.56525(13) 0.0194(4) Uani 1 1 d .
C11' C -0.10471(8) -0.38418(17) 0.78124(13) 0.0192(4) Uani 1 1 d .
H11B H -0.1223 -0.4389 0.7140 0.023 Uiso 1 1 calc R
C11 C 0.39220(8) 1.14495(17) 0.51815(13) 0.0191(3) Uani 1 1 d .
H11A H 0.3729 1.1966 0.4504 0.023 Uiso 1 1 calc R
C12' C -0.14567(8) -0.29248(17) 0.82945(12) 0.0177(3) Uani 1 1 d .
H12B H -0.1916 -0.2833 0.7952 0.021 Uiso 1 1 calc R
C12 C 0.35347(8) 1.05359(17) 0.57146(12) 0.0176(3) Uani 1 1 d .
H12A H 0.3072 1.0414 0.5401 0.021 Uiso 1 1 calc R

loop_
_atom_site_aniso_label
_atom_site_aniso_U_11
_atom_site_aniso_U_22
_atom_site_aniso_U_33
_atom_site_aniso_U_23
_atom_site_aniso_U_13
_atom_site_aniso_U_12
Cl1 0.0373(3) 0.0263(2) 0.0308(2) -0.00145(18) 0.01818(19) -0.01371(19)
Cl1' 0.0433(3) 0.0340(3) 0.0363(3) 0.0006(2) 0.0237(2) 0.0167(2)
O1 0.0317(7) 0.0156(6) 0.0272(6) -0.0028(5) 0.0147(5) 0.0004(5)
O1' 0.0247(6) 0.0148(6) 0.0224(6) 0.0001(5) 0.0080(5) -0.0023(5)
N1' 0.0185(7) 0.0139(6) 0.0163(6) 0.0007(5) 0.0068(5) 0.0007(5)
N1 0.0183(7) 0.0132(7) 0.0178(6) 0.0000(5) 0.0072(5) -0.0009(5)
N2' 0.0203(7) 0.0156(7) 0.0199(7) -0.0005(5) 0.0073(6) 0.0007(6)
N2 0.0196(7) 0.0176(7) 0.0187(7) 0.0013(6) 0.0054(5) -0.0005(6)
C1' 0.0168(8) 0.0194(9) 0.0150(7) -0.0017(6) 0.0039(6) -0.0005(6)
C1 0.0214(9) 0.0200(9) 0.0201(8) 0.0013(7) 0.0091(7) -0.0007(7)
C2' 0.0134(8) 0.0144(8) 0.0186(8) -0.0004(6) 0.0022(6) -0.0002(6)
C2 0.0136(8) 0.0149(8) 0.0169(7) 0.0010(6) 0.0011(6) 0.0001(6)
C3' 0.0219(9) 0.0182(8) 0.0179(8) -0.0019(6) 0.0065(7) -0.0007(7)
C3 0.0201(8) 0.0182(8) 0.0186(8) 0.0013(6) 0.0063(6) -0.0012(7)
C4' 0.0242(9) 0.0194(8) 0.0191(8) 0.0027(7) 0.0058(7) -0.0016(7)
C4 0.0234(9) 0.0197(8) 0.0199(8) -0.0033(7) 0.0044(7) 0.0012(7)
C5' 0.0188(8) 0.0135(8) 0.0257(9) 0.0018(7) 0.0019(7) 0.0006(6)
C5 0.0236(9) 0.0136(8) 0.0233(8) 0.0005(7) 0.0010(7) -0.0016(7)
C6' 0.0202(8) 0.0164(8) 0.0235(8) -0.0026(7) 0.0066(7) 0.0025(7)
C6 0.0210(9) 0.0184(8) 0.0199(8) 0.0051(6) 0.0031(7) -0.0018(7)
C7' 0.0206(8) 0.0113(7) 0.0171(8) 0.0019(6) 0.0087(6) 0.0003(6)
C7 0.0191(8) 0.0096(7) 0.0179(8) -0.0031(6) 0.0068(6) -0.0011(6)
C8' 0.0212(9) 0.0239(9) 0.0193(8) -0.0037(7) 0.0035(7) -0.0015(7)
C8 0.0214(9) 0.0201(8) 0.0196(8) 0.0028(7) 0.0022(7) -0.0009(7)
C9' 0.0187(9) 0.0316(10) 0.0270(9) 0.0005(8) 0.0054(7) 0.0050(7)
C9 0.0174(9) 0.0243(9) 0.0280(9) -0.0013(7) 0.0037(7) -0.0050(7)
C10' 0.0277(9) 0.0175(8) 0.0224(8) 0.0033(7) 0.0154(7) 0.0058(7)
C10 0.0258(9) 0.0152(8) 0.0205(8) -0.0032(6) 0.0122(7) -0.0057(7)
C11' 0.0301(9) 0.0144(8) 0.0145(7) 0.0008(6) 0.0074(7) 0.0001(7)
C11 0.0267(9) 0.0151(8) 0.0160(8) -0.0005(6) 0.0057(7) 0.0003(7)
C12' 0.0199(8) 0.0166(8) 0.0166(8) 0.0025(6) 0.0037(6) -0.0001(7)
C12 0.0164(8) 0.0170(8) 0.0190(8) -0.0014(6) 0.0032(6) 0.0006(7)

loop_
_atom_type_symbol
_atom_type_description
_atom_type_scat_dispersion_real
_atom_type_scat_dispersion_imag
_atom_type_scat_source
C C 0.0033 0.0016 'International Tables Vol C Tables 4.2.6.8 and 6.1.1.4'
H H 0.0000 0.0000 'International Tables Vol C Tables 4.2.6.8 and 6.1.1.4'
N N 0.0061 0.0033 'International Tables Vol C Tables 4.2.6.8 and 6.1.1.4'
O O 0.0106 0.0060 'International Tables Vol C Tables 4.2.6.8 and 6.1.1.4'
Cl Cl 0.1484 0.1585 'International Tables Vol C Tables 4.2.6.8 and 6.1.1.4'

loop_
_geom_angle_atom_site_label_1
_geom_angle_atom_site_label_2
_geom_angle_atom_site_label_3
_geom_angle
C1' N1' C2' 121.21(13)
C1' N1' C7' 118.54(12)
C2' N1' C7' 120.14(12)
C1 N1 C2 121.50(13)
C1 N1 C7 118.32(12)
C2 N1 C7 120.12(12)
C2' N2' C6' 116.65(14)
C2 N2 C6 116.76(14)
O1' C1' N1' 123.35(15)
O1 C1 N1 123.49(15)
N2' C2' C3' 123.82(14)
N2' C2' N1' 116.03(13)
C3' C2' N1' 120.15(14)
N2 C2 C3 123.84(15)
N2 C2 N1 116.00(13)
C3 C2 N1 120.16(14)
C4' C3' C2' 118.06(15)
C4 C3 C2 117.92(15)
C3' C4' C5' 119.48(15)
C3 C4 C5 119.48(15)
C6' C5' C4' 117.91(15)
C6 C5 C4 118.01(15)
N2' C6' C5' 124.07(15)
N2 C6 C5 123.85(15)
C8' C7' C12' 120.61(14)
C8' C7' N1' 119.74(13)
C12' C7' N1' 119.61(13)
C8 C7 C12 120.87(14)
C8 C7 N1 120.00(13)
C12 C7 N1 119.12(13)
C7' C8' C9' 119.95(15)
C7 C8 C9 119.74(15)
C10' C9' C8' 118.93(15)
C10 C9 C8 119.18(15)
C11' C10' C9' 121.69(15)
C11' C10' Cl1' 118.66(12)
C9' C10' Cl1' 119.65(13)
C9 C10 C11 121.67(15)
C9 C10 Cl1 119.79(12)
C11 C10 Cl1 118.53(12)
C10' C11' C12' 119.03(14)
C10 C11 C12 118.81(14)
C7' C12' C11' 119.77(14)
C7 C12 C11 119.71(14)

loop_
_geom_bond_atom_site_label_1
_geom_bond_atom_site_label_2
_geom_bond_distance
Cl1 C10 1.7414(16)
Cl1' C10' 1.7413(16)
O1 C1 1.2184(19)
O1' C1' 1.2151(18)
N1' C1' 1.3748(19)
N1' C2' 1.4199(19)
N1' C7' 1.4375(19)
N1 C1 1.363(2)
N1 C2 1.4214(19)
N1 C7 1.4437(19)
N2' C2' 1.332(2)
N2' C6' 1.344(2)
N2 C2 1.334(2)
N2 C6 1.340(2)
C2' C3' 1.388(2)
C2 C3 1.389(2)
C3' C4' 1.380(2)
C3 C4 1.379(2)
C4' C5' 1.385(2)
C4 C5 1.384(2)
C5' C6' 1.378(2)
C5 C6 1.381(2)
C7' C8' 1.380(2)
C7' C12' 1.383(2)
C7 C8 1.378(2)
C7 C12 1.380(2)
C8' C9' 1.384(2)
C8 C9 1.379(2)
C9' C10' 1.380(2)
C9 C10 1.378(2)
C10' C11' 1.378(2)
C10 C11 1.378(2)
C11' C12' 1.384(2)
C11 C12 1.387(2)
